data_8101638
loop_
_publ_author_name
'Warda, Salam A.'

_publ_section_title
;
Crystal structure of dimeric aqua(<i>N</i>-salicylidene-<i>rac</i>-
alaninato)copper(II) monohydrate, C~10~H~11~CuNO~4~ &#x00B7; H~2~O
;
_journal_issue 4
_journal_name_full 'Zeitschrift f\"ur Kristallographie - New Crystal Structures'
_journal_page_first 771
_journal_page_last 772
_journal_volume 213
_journal_year 1998
_chemical_formula_sum 'C10 H13 Cu N O5'
_chemical_formula_weight 290.75
_space_group_IT_number 14
_symmetry_cell_setting monoclinic
_symmetry_space_group_name_Hall '-P 2yn'
_symmetry_space_group_name_H-M 'P 1 21/n 1'
_cell_angle_alpha 90.00
_cell_angle_beta 100.359(4)
_cell_angle_gamma 90.00
_cell_formula_units_Z 4
_cell_length_a 7.7618(4)
_cell_length_b 9.9276(3)
_cell_length_c 15.1889(5)
_cell_measurement_temperature 293(2)
_cell_volume 1151.32(8)
_diffrn_ambient_temperature 293(2)
_exptl_crystal_density_diffrn 1.677
_refine_ls_R_factor_obs 0.0476
_refine_ls_wR_factor_obs 0.1310
_cod_depositor_comments
;
The following automatic conversions were performed:
'_symmetry_cell_setting' value 'Monoclinic' changed to 'monoclinic'
according to '/home/saulius/struct/CIF-dictionaries/cif_core.dic'
dictionary named 'cif_core.dic' version 2.4.1 from 2010-06-29.

Automatic conversion script
Id: cif_fix_enum 1527 2010-12-29 10:47:43Z saulius 
;
_cod_original_sg_symbol_H-M 'P 21/n'
_cod_database_code 8101638

loop_
_symmetry_equiv_pos_as_xyz
'x, y, z'
'-x+1/2, y+1/2, -z+1/2'
'-x, -y, -z'
'x-1/2, -y-1/2, z-1/2'

loop_
_atom_site_aniso_label
_atom_site_aniso_U_11
_atom_site_aniso_U_22
_atom_site_aniso_U_33
_atom_site_aniso_U_23
_atom_site_aniso_U_13
_atom_site_aniso_U_12
Cu 0.0423(5) 0.0215(4) 0.0282(4) -0.0017(2) 0.0125(3) -0.0041(3)
N 0.043(2) 0.0236(19) 0.033(2) -0.0020(16) 0.0117(17) -0.0016(17)
O1 0.0444(18) 0.0238(16) 0.0329(16) -0.0024(13) 0.0150(14) -0.0025(13)
C1 0.031(2) 0.031(2) 0.029(2) -0.0023(19) 0.0033(18) 0.0056(19)
O2 0.0485(19) 0.0268(17) 0.0304(16) -0.0037(13) 0.0128(14) -0.0022(14)
C2 0.044(3) 0.032(3) 0.044(3) -0.007(2) 0.010(2) 0.002(2)
O3 0.094(3) 0.0274(19) 0.0379(19) -0.0088(15) 0.0156(19) -0.0038(18)
C3 0.046(3) 0.043(3) 0.044(3) -0.014(2) 0.006(2) 0.011(2)
O4 0.057(2) 0.0290(18) 0.0351(18) 0.0046(15) 0.0139(16) -0.0003(15)
C4 0.040(3) 0.057(3) 0.039(3) -0.012(2) 0.014(2) 0.009(2)
C5 0.041(3) 0.043(3) 0.039(3) 0.000(2) 0.015(2) 0.002(2)
O5 0.098(3) 0.036(2) 0.038(2) 0.0051(17) 0.018(2) -0.004(2)
C6 0.033(2) 0.030(2) 0.033(2) -0.001(2) 0.0104(18) 0.0016(19)
C7 0.046(3) 0.026(2) 0.036(3) -0.0002(19) 0.016(2) -0.001(2)
C9 0.046(3) 0.025(2) 0.032(2) -0.004(2) 0.010(2) 0.000(2)
C8 0.083(4) 0.022(2) 0.046(3) -0.004(2) 0.032(3) -0.010(3)
C10 0.104(10) 0.044(6) 0.039(6) -0.002(5) 0.006(5) 0.026(6)
C10A 0.082(9) 0.019(5) 0.045(7) 0.006(5) 0.031(6) -0.013(6)

loop_
_atom_site_label
_atom_site_type_symbol
_atom_site_fract_x
_atom_site_fract_y
_atom_site_fract_z
_atom_site_U_iso_or_equiv
_atom_site_thermal_displace_type
_atom_site_occupancy
_atom_site_calc_flag
_atom_site_refinement_flags
_atom_site_disorder_assembly
_atom_site_disorder_group
Cu Cu 0.16005(8) 0.55711(6) 0.06705(4) 0.0299(3) Uani 1 d . . .
N N 0.2552(5) 0.6823(4) -0.0077(2) 0.0326(9) Uani 1 d . . .
O1 O 0.1497(4) 0.4124(3) -0.0160(2) 0.0327(7) Uani 1 d . . .
C1 C 0.2432(6) 0.4057(5) -0.0809(3) 0.0306(10) Uani 1 d . A .
O2 O 0.1716(4) 0.7097(3) 0.14886(19) 0.0345(8) Uani 1 d . . .
C2 C 0.2548(6) 0.2811(5) -0.1238(3) 0.0398(11) Uani 1 d . . .
H2 H 0.1915 0.2037 -0.0989 0.048 Uiso 1 d R A .
O3 O 0.2426(6) 0.9254(3) 0.1632(2) 0.0526(10) Uani 1 d . . .
C3 C 0.3467(7) 0.2682(5) -0.1928(3) 0.0444(12) Uani 1 d . A .
H3 H 0.3441 0.1726 -0.2267 0.053 Uiso 1 d R . .
O4 O 0.1253(5) 0.4207(3) 0.1570(2) 0.0398(8) Uani 1 d D . .
H41 H 0.177(7) 0.426(6) 0.2148(13) 0.048 Uiso 1 d D . .
H42 H 0.200(6) 0.355(4) 0.149(4) 0.048 Uiso 1 d D . .
C4 C 0.4325(6) 0.3769(6) -0.2229(3) 0.0447(13) Uani 1 d . . .
H4 H 0.5001 0.3634 -0.2728 0.054 Uiso 1 d R A .
C5 C 0.4239(6) 0.4999(5) -0.1818(3) 0.0401(11) Uani 1 d . A .
H5 H 0.4826 0.5924 -0.2058 0.048 Uiso 1 d R . .
O5 O 0.3344(6) 0.1950(4) 0.1655(2) 0.0568(11) Uani 1 d D . .
H51 H 0.297(8) 0.207(7) 0.1066(11) 0.068 Uiso 1 d D . .
H52 H 0.394(7) 0.191(7) 0.2220(17) 0.068 Uiso 1 d D . .
C6 C 0.3318(6) 0.5163(5) -0.1109(3) 0.0316(10) Uani 1 d . . .
C7 C 0.3283(6) 0.6510(5) -0.0734(3) 0.0350(11) Uani 1 d . A .
H7 H 0.4009 0.7218 -0.1042 0.042 Uiso 1 d R . .
C9 C 0.2220(6) 0.8201(5) 0.1200(3) 0.0337(11) Uani 1 d . A .
C8 C 0.2498(8) 0.8225(5) 0.0227(3) 0.0478(14) Uani 1 d . A 1
H8 H 0.3661 0.8570 0.0249 0.057 Uiso 1 d R A 1
C10 C 0.1443(18) 0.9079(11) -0.0300(7) 0.063(4) Uani 0.561(12) d P A 1
H10A H 0.1706 0.9046 -0.0893 0.095 Uiso 0.561(12) d PR A 1
H10B H 0.0249 0.8811 -0.0316 0.095 Uiso 0.561(12) d PR A 1
H10C H 0.1607 0.9981 -0.0072 0.095 Uiso 0.561(12) d PR A 1
C10A C 0.3686(18) 0.9225(11) -0.0064(8) 0.047(4) Uani 0.439(12) d P A 1
H10D H 0.3721 0.9107 -0.0688 0.070 Uiso 0.439(12) d PR A 1
H10E H 0.3275 1.0115 0.0033 0.070 Uiso 0.439(12) d PR A 1
H10F H 0.4841 0.9105 0.0280 0.070 Uiso 0.439(12) d PR A 1

loop_
_geom_bond_atom_site_label_1
_geom_bond_atom_site_label_2
_geom_bond_distance
_geom_bond_site_symmetry_2
_geom_bond_publ_flag
Cu O1 1.904(3) . y
Cu N 1.919(4) . y
Cu O2 1.951(3) . y
Cu O4 1.977(3) . y
Cu O1 2.409(3) 3_565 y
N C7 1.272(6) . ?
N C8 1.469(6) . ?
O1 C1 1.326(5) . ?
O1 Cu 2.409(3) 3_565 ?
C1 C2 1.409(7) . ?
C1 C6 1.414(7) . ?
O2 C9 1.268(6) . ?
C2 C3 1.375(7) . ?
C2 H2 1.0208 . ?
O3 C9 1.229(6) . ?
C3 C4 1.388(8) . ?
C3 H3 1.0789 . ?
O4 H41 0.898(10) . ?
O4 H42 0.893(10) . ?
C4 C5 1.378(7) . ?
C4 H4 1.0061 . ?
C5 C6 1.405(6) . ?
C5 H5 1.1150 . ?
O5 H51 0.897(10) . ?
O5 H52 0.899(10) . ?
C6 C7 1.456(6) . ?
C7 H7 1.0600 . ?
C9 C8 1.532(6) . ?
C8 C10 1.340(11) . ?
C8 C10A 1.476(11) . ?
C8 H8 0.9601 . ?
C10 C10A 1.720(19) . ?
C10 H10A 0.9600 . ?
C10 H10B 0.9601 . ?
C10 H10C 0.9602 . ?
C10A H8 0.8085 . ?
C10A H10D 0.9601 . ?
C10A H10E 0.9601 . ?
C10A H10F 0.9603 . ?
